data_2000548
loop_
_publ_author_name
'Wang, J.-L.'
'Zhang, L.-J.'
'Miao, F.-M.'
'Sun, H.-D.'
'Gong, Y.-H.'

_publ_section_title
;
 Structure of xindongnin B
;
_journal_issue 10
_journal_name_full 'Acta Crystallographica Section C'
_journal_page_first 1853
_journal_page_last 1855
_journal_paper_doi 10.1107/S0108270191013410
_journal_volume 48
_journal_year 1992
_chemical_formula_sum 'C22 H32 O6'
_chemical_formula_weight 392.50
_symmetry_cell_setting orthorhombic
_symmetry_space_group_name_Hall 'P 2ac 2ab'
_symmetry_space_group_name_H-M 'P 21 21 21'
_cell_angle_alpha 90
_cell_angle_beta 90
_cell_angle_gamma 90
_cell_formula_units_Z 4
_cell_length_a 6.739(5)
_cell_length_b 16.963(6)
_cell_length_c 17.094(6)
_cell_volume 1954.1(17)
_diffrn_radiation_type Cu
_diffrn_radiation_wavelength 1.5410
_exptl_absorpt_coefficient_mu 0.7431
_exptl_crystal_density_diffrn 1.334
_exptl_crystal_F_000 848
_cod_data_source_file ab0231.cif
_cod_data_source_block ab0231a
_cod_original_cell_volume 1954.0(3)
_cod_database_code 2000548

loop_
_atom_site_label
_atom_site_fract_x
_atom_site_fract_y
_atom_site_fract_z
O(1) .5830(10) .8500(3) .2796(4)
O(2) .0990(10) .9723(3) .4959(3)
O(3) .5700(10) 1.0615(3) .4573(3)
O(4) .2740(10) 1.1885(3) .2366(3)
O(5) .5190(10) 1.2117(3) .4117(4)
O(6) .1880(10) .8955(4) .5962(3)
C(1) .2630(10) .9595(4) .2411(4)
C(2) .252(2) .8693(5) .2335(5)
C(3) .381(2) .8292(4) .2941(5)
C(4) .322(2) .8514(4) .3770(5)
C(5) .3180(10) .9437(4) .3832(4)
C(6) .3000(10) .9760(5) .4654(4)
C(7) .3620(10) 1.0621(5) .4695(5)
C(8) .2520(10) 1.1141(4) .4108(4)
C(9) .2500(10) 1.0775(4) .3274(4)
C(10) .1920(10) .9885(4) .3213(4)
C(11) .1370(10) 1.1309(4) .2692(5)
C(12) -.039(2) 1.1771(4) .3034(5)
C(13) .0010(10) 1.2078(4) .3848(5)
C(14) .043(2) 1.1377(4) .4383(4)
C(15) .3440(10) 1.1968(4) .4043(4)
C(16) .185(2) 1.2549(4) .3903(5)
C(17) .217(2) 1.3315(5) .3877(5)
C(18) .126(2) .8100(5) .3978(5)
C(19) .477(2) .8186(5) .4326(5)
C(20) -.035(2) .9762(4) .3269(5)
C(21) .062(2) .9321(5) .5612(5)
C(22) -.148(2) .9375(6) .5848(5)
H(1) .620(10) .812(4) .266(4)
H(3) .610(10) 1.077(4) .407(4)
H(4) .300(10) 1.171(4) .194(4)
H(11) .180(10) .982(5) .196(5)
H(12) .420(10) .975(3) .233(3)
H(21) .310(10) .856(3) .183(4)
H(22) .100(10) .854(4) .238(4)
H(31) .360(10) .770(4) .289(4)
H(51) .460(10) .960(4) .366(4)
H(61) .380(10) .948(4) .505(4)
H(71) .350(10) 1.084(4) .519(5)
H(91) .380(10) 1.081(3) .312(3)
H(111) .090(10) 1.106(4) .220(4)
H(121) -.140(10) 1.148(5) .298(5)
H(122) -.070(10) 1.222(5) .256(5)
H(131) -.117(9) 1.233(3) .401(3)
H(141) -.070(10) 1.099(4) .432(4)
H(142) .057(9) 1.154(4) .495(4)
H(171) .360(10) 1.346(4) .384(4)
H(172) .080(10) 1.369(4) .384(4)
H(181) .100(10) .828(4) .447(4)
H(182) .170(10) .750(4) .398(4)
H(183) .030(10) .816(4) .363(4)
H(191) .430(10) .822(4) .485(4)
H(192) .530(10) .763(4) .421(4)
H(193) .600(10) .842(4) .425(4)
H(201) -.080(10) .983(4) .386(4)
H(202) -.060(10) .928(4) .305(4)
H(203) -.110(10) 1.008(5) .287(5)
H(221) -.220(10) .970(5) .547(5)
H(222) -.160(10) .942(4) .633(4)
H(223) -.200(10) .883(4) .574(4)

loop_
_geom_bond_atom_site_label_1
_geom_bond_atom_site_label_2
_geom_bond_distance
O(1) C(3) 1.431(4)
O(2) C(6) 1.453(5)
O(2) C(21) 1.331(4)
O(3) C(7) 1.418(6)
O(4) C(11) 1.454(6)
O(5) C(15) 1.216(6)
O(6) C(21) 1.210(6)
C(1) C(2) 1.537(7)
C(1) C(10) 1.534(6)
C(2) C(3) 1.512(5)
C(3) C(4) 1.519(5)
C(4) C(5) 1.570(6)
C(4) C(18) 1.542(8)
C(4) C(19) 1.518(8)
C(5) C(6) 1.513(6)
C(5) C(10) 1.554(7)
C(6) C(7) 1.520(6)
C(7) C(8) 1.529(6)
C(8) C(9) 1.555(7)
C(8) C(14) 1.538(8)
C(8) C(15) 1.538(9)
C(9) C(10) 1.564(7)
C(9) C(11) 1.545(6)
C(10) C(20) 1.541(7)
C(11) C(12) 1.536(6)
C(12) C(13) 1.508(7)
C(13) C(14) 1.526(8)
C(13) C(16) 1.481(8)
C(15) C(16) 1.472(8)
C(16) C(17) 1.318(8)
C(21) C(22) 1.479(7)
O(1) H(1) 0.750(10)
O(3) H(3) 0.950(10)
O(4) H(4) 0.800(10)
C(1) H(11) 1.03(2)
C(1) H(12) 1.09(3)
C(2) H(21) 0.97(2)
C(2) H(22) 1.08(3)
C(3) H(31) 1.01(3)
C(5) H(51) 1.03(2)
C(6) H(61) 1.00(2)
C(7) H(71) 0.940(10)
C(9) H(91) 0.88(2)
C(11) H(111) 0.99(3)
C(12) H(121) 0.84(3)
C(12) H(122) 1.13(4)
C(13) H(131) 0.95(2)
C(14) H(141) 0.99(2)
C(14) H(142) 1.01(3)
C(17) H(171) 0.97(3)
C(17) H(172) 1.13(4)
C(18) H(181) 0.91(3)
C(18) H(182) 1.05(5)
C(18) H(183) 0.89(3)
C(19) H(191) 0.95(4)
C(19) H(192) 1.03(5)
C(19) H(193) 0.91(4)
C(20) H(201) 1.05(4)
C(20) H(202) 0.91(3)
C(20) H(203) 1.01(4)
C(22) H(221) 0.97(5)
C(22) H(222) 0.84(5)
C(22) H(223) 1.00(6)
